data_1506597
loop_
_publ_author_name
'Swartz, Christopher R.'
'Parkin, Sean R.'
'Bullock, Joseph E.'
'Anthony, John E.'
'Mayer, Alex C.'
'Malliaras, George G.'

_publ_section_title
;
 Synthesis and characterization of electron-deficient pentacenes.
;
_journal_issue 15
_journal_name_full 'Organic letters'
_journal_page_first 3163
_journal_page_last 3166
_journal_paper_doi 10.1021/ol050872b
_journal_volume 7
_journal_year 2005
_chemical_formula_moiety 'C44 H52 Br2 Si2'
_chemical_formula_sum 'C44 H52 Br2 Si2'
_chemical_formula_weight 796.86
_chemical_name_systematic
; 
 ? 
;
_space_group_IT_number 2
_symmetry_cell_setting triclinic
_symmetry_space_group_name_Hall '-P 1'
_symmetry_space_group_name_H-M 'P -1'
_atom_sites_solution_hydrogens geom
_atom_sites_solution_primary direct
_atom_sites_solution_secondary difmap
_audit_creation_method SHELXL-97
_cell_angle_alpha 72.3531(10)
_cell_angle_beta 83.9322(9)
_cell_angle_gamma 87.7702(9)
_cell_formula_units_Z 2
_cell_length_a 9.1268(2)
_cell_length_b 13.8290(3)
_cell_length_c 16.6202(4)
_cell_measurement_reflns_used 110126
_cell_measurement_temperature 90.0(2)
_cell_measurement_theta_max 27.48
_cell_measurement_theta_min 1.00
_cell_volume 1987.75(8)
_computing_cell_refinement 'SCALEPACK (Otwinowski & Minor, 1997)'
_computing_data_collection 'COLLECT (Nonius, 1998)'
_computing_data_reduction 'DENZO-SMN (Otwinowski & Minor, 1997)'
_computing_molecular_graphics 'XP in SHELXTL (Sheldrick, 1994)'
_computing_publication_material
; 
SHELX97-2 (Sheldrick, 1997) and local procedures 
;
_computing_structure_refinement 'SHELXL-97 (Sheldrick, 1997)'
_computing_structure_solution 'SHELXS-97 (Sheldrick, 1990)'
_diffrn_ambient_temperature 90.0(2)
_diffrn_detector_area_resol_mean 18
_diffrn_measured_fraction_theta_full .998
_diffrn_measured_fraction_theta_max .998
_diffrn_measurement_device_type 'Nonius KappaCCD diffractometer'
_diffrn_measurement_method '\w scans at fixed \c = 55\%'
_diffrn_radiation_monochromator graphite
_diffrn_radiation_source 'fine-focus sealed tube'
_diffrn_radiation_type MoK\a
_diffrn_radiation_wavelength 0.71073
_diffrn_reflns_av_R_equivalents 0.0940
_diffrn_reflns_av_sigmaI/netI 0.0703
_diffrn_reflns_limit_h_max 11
_diffrn_reflns_limit_h_min -11
_diffrn_reflns_limit_k_max 17
_diffrn_reflns_limit_k_min -16
_diffrn_reflns_limit_l_max 21
_diffrn_reflns_limit_l_min 0
_diffrn_reflns_number 9092
_diffrn_reflns_theta_full 27.49
_diffrn_reflns_theta_max 27.49
_diffrn_reflns_theta_min 1.55
_exptl_absorpt_coefficient_mu 2.129
_exptl_absorpt_correction_T_max 0.7407
_exptl_absorpt_correction_T_min 0.6755
_exptl_absorpt_correction_type multi-scan
_exptl_absorpt_process_details 'Scalepack (Otwinowski & Minor, 1997)'
_exptl_crystal_colour 'dark blue'
_exptl_crystal_density_diffrn 1.331
_exptl_crystal_density_method 'not measured'
_exptl_crystal_description 'irregular block'
_exptl_crystal_F_000 828
_exptl_crystal_size_max 0.20
_exptl_crystal_size_mid 0.20
_exptl_crystal_size_min 0.15
_refine_diff_density_max .763
_refine_diff_density_min -.983
_refine_diff_density_rms .102
_refine_ls_extinction_method none
_refine_ls_goodness_of_fit_ref 1.021
_refine_ls_hydrogen_treatment constr
_refine_ls_matrix_type full
_refine_ls_number_parameters 445
_refine_ls_number_reflns 9092
_refine_ls_number_restraints 0
_refine_ls_restrained_S_all 1.021
_refine_ls_R_factor_all 0.0842
_refine_ls_R_factor_gt 0.0490
_refine_ls_shift/su_max 0.003
_refine_ls_shift/su_mean 0.000
_refine_ls_structure_factor_coef Fsqd
_refine_ls_weighting_details 'calc w=1/[\s^2^(Fo^2^)+(0.0634P)^2^+1.5087P] where P=(Fo^2^+2Fc^2^)/3'
_refine_ls_weighting_scheme calc
_refine_ls_wR_factor_gt 0.1126
_refine_ls_wR_factor_ref 0.1268
_reflns_number_gt 6422
_reflns_number_total 9092
_reflns_threshold_expression >2\s(I)
_cod_data_source_file ol050872bsi20050609_051818.cif
_cod_data_source_block k04234x
_cod_database_code 1506597

loop_
_symmetry_equiv_pos_as_xyz
'x, y, z'
'-x, -y, -z'

loop_
_atom_site_label
_atom_site_type_symbol
_atom_site_fract_x
_atom_site_fract_y
_atom_site_fract_z
_atom_site_U_iso_or_equiv
_atom_site_adp_type
_atom_site_occupancy
_atom_site_symmetry_multiplicity
_atom_site_calc_flag
_atom_site_refinement_flags
Si1 Si 0.10469(11) 0.40438(7) 0.35034(5) 0.0197(2) Uani 1 1 d .
Si2 Si 0.22049(10) -0.27071(7) 0.97615(5) 0.0161(2) Uani 1 1 d .
Br1 Br -0.67612(4) 0.25671(3) 0.73634(2) 0.02473(11) Uani 1 1 d .
Br2 Br -0.65088(4) 0.06048(3) 0.91174(2) 0.02515(11) Uani 1 1 d .
C1 C 0.1307(4) 0.1517(2) 0.59284(19) 0.0162(7) Uani 1 1 d .
C2 C 0.0068(4) 0.1229(2) 0.65371(19) 0.0161(7) Uani 1 1 d .
C3 C -0.1280(4) 0.1766(2) 0.64342(19) 0.0175(7) Uani 1 1 d .
H3 H -0.1361 0.2327 0.5941 0.021 Uiso 1 1 calc R
C4 C -0.2488(4) 0.1500(3) 0.7031(2) 0.0179(7) Uani 1 1 d .
C5 C -0.3841(4) 0.2052(3) 0.6932(2) 0.0206(7) Uani 1 1 d .
H5 H -0.3931 0.2607 0.6435 0.025 Uiso 1 1 calc R
C6 C -0.5003(4) 0.1799(3) 0.7532(2) 0.0185(7) Uani 1 1 d .
C7 C -0.4889(4) 0.0950(3) 0.8282(2) 0.0186(7) Uani 1 1 d .
C8 C -0.3629(4) 0.0397(3) 0.8396(2) 0.0192(7) Uani 1 1 d .
H8 H -0.3577 -0.0164 0.8893 0.023 Uiso 1 1 calc R
C9 C -0.2374(4) 0.0643(2) 0.77769(19) 0.0165(7) Uani 1 1 d .
C10 C -0.1069(4) 0.0105(3) 0.78845(19) 0.0175(7) Uani 1 1 d .
H10 H -0.1007 -0.0462 0.8376 0.021 Uiso 1 1 calc R
C11 C 0.0175(3) 0.0370(2) 0.72871(19) 0.0145(7) Uani 1 1 d .
C12 C 0.1524(4) -0.0170(2) 0.74047(19) 0.0160(7) Uani 1 1 d .
C13 C 0.2773(4) 0.0124(2) 0.68016(19) 0.0165(7) Uani 1 1 d .
C14 C 0.4125(4) -0.0395(3) 0.6913(2) 0.0172(7) Uani 1 1 d .
H14 H 0.4200 -0.0964 0.7401 0.021 Uiso 1 1 calc R
C15 C 0.5351(4) -0.0105(3) 0.6335(2) 0.0181(7) Uani 1 1 d .
C16 C 0.6719(4) -0.0642(3) 0.6453(2) 0.0206(7) Uani 1 1 d .
H16 H 0.6797 -0.1210 0.6941 0.025 Uiso 1 1 calc R
C17 C 0.7913(4) -0.0351(3) 0.5874(2) 0.0213(7) Uani 1 1 d .
H17 H 0.8813 -0.0719 0.5957 0.026 Uiso 1 1 calc R
C18 C 0.7814(4) 0.0509(3) 0.5139(2) 0.0226(8) Uani 1 1 d .
H18 H 0.8655 0.0707 0.4740 0.027 Uiso 1 1 calc R
C19 C 0.6543(4) 0.1046(3) 0.5004(2) 0.0207(7) Uani 1 1 d .
H19 H 0.6504 0.1618 0.4514 0.025 Uiso 1 1 calc R
C20 C 0.5256(4) 0.0758(3) 0.5595(2) 0.0186(7) Uani 1 1 d .
C21 C 0.3932(4) 0.1279(3) 0.5477(2) 0.0178(7) Uani 1 1 d .
H21 H 0.3870 0.1850 0.4989 0.021 Uiso 1 1 calc R
C22 C 0.2673(3) 0.0985(2) 0.60586(19) 0.0160(7) Uani 1 1 d .
C23 C 0.1195(3) 0.2340(2) 0.51712(19) 0.0163(7) Uani 1 1 d .
C24 C 0.1122(4) 0.3027(3) 0.4521(2) 0.0204(7) Uani 1 1 d .
C25 C 0.3013(4) 0.4424(3) 0.3081(2) 0.0257(8) Uani 1 1 d .
H25 H 0.2998 0.4865 0.2480 0.031 Uiso 1 1 calc R
C26 C 0.4070(4) 0.3534(3) 0.3072(3) 0.0353(10) Uani 1 1 d .
H26A H 0.5078 0.3788 0.2901 0.053 Uiso 1 1 calc R
H26B H 0.3785 0.3202 0.2668 0.053 Uiso 1 1 calc R
H26C H 0.4022 0.3043 0.3641 0.053 Uiso 1 1 calc R
C27 C 0.3651(5) 0.5058(4) 0.3576(3) 0.0448(11) Uani 1 1 d .
H27A H 0.3678 0.4648 0.4170 0.067 Uiso 1 1 calc R
H27B H 0.3029 0.5659 0.3548 0.067 Uiso 1 1 calc R
H27C H 0.4652 0.5271 0.3326 0.067 Uiso 1 1 calc R
C28 C 0.0023(4) 0.5161(3) 0.3727(2) 0.0239(8) Uani 1 1 d .
H28 H 0.0549 0.5344 0.4158 0.029 Uiso 1 1 calc R
C29 C 0.0093(4) 0.6097(3) 0.2937(2) 0.0296(9) Uani 1 1 d .
H29A H -0.0442 0.5961 0.2502 0.044 Uiso 1 1 calc R
H29B H 0.1124 0.6248 0.2714 0.044 Uiso 1 1 calc R
H29C H -0.0358 0.6680 0.3090 0.044 Uiso 1 1 calc R
C30 C -0.1579(4) 0.4952(3) 0.4105(2) 0.0320(9) Uani 1 1 d .
H30A H -0.1961 0.5518 0.4308 0.048 Uiso 1 1 calc R
H30B H -0.1626 0.4324 0.4581 0.048 Uiso 1 1 calc R
H30C H -0.2175 0.4882 0.3669 0.048 Uiso 1 1 calc R
C31 C 0.0033(4) 0.3548(3) 0.2769(2) 0.0248(8) Uani 1 1 d .
H31 H -0.0372 0.4153 0.2349 0.030 Uiso 1 1 calc R
C32 C -0.1289(4) 0.2888(3) 0.3247(2) 0.0343(9) Uani 1 1 d .
H32A H -0.1823 0.2686 0.2843 0.051 Uiso 1 1 calc R
H32B H -0.1950 0.3277 0.3540 0.051 Uiso 1 1 calc R
H32C H -0.0938 0.2281 0.3664 0.051 Uiso 1 1 calc R
C33 C 0.0983(4) 0.2964(3) 0.2261(2) 0.0305(9) Uani 1 1 d .
H33A H 0.1372 0.2348 0.2650 0.046 Uiso 1 1 calc R
H33B H 0.1803 0.3390 0.1931 0.046 Uiso 1 1 calc R
H33C H 0.0385 0.2777 0.1876 0.046 Uiso 1 1 calc R
C34 C 0.1669(3) -0.1017(2) 0.81395(19) 0.0157(7) Uani 1 1 d .
C35 C 0.1864(3) -0.1726(3) 0.8762(2) 0.0178(7) Uani 1 1 d .
C36 C 0.4062(4) -0.2431(3) 1.0040(2) 0.0210(7) Uani 1 1 d .
H36 H 0.3981 -0.1732 1.0100 0.025 Uiso 1 1 calc R
C37 C 0.5337(4) -0.2392(3) 0.9353(2) 0.0345(10) Uani 1 1 d .
H37A H 0.6231 -0.2162 0.9517 0.052 Uiso 1 1 calc R
H37B H 0.5089 -0.1920 0.8813 0.052 Uiso 1 1 calc R
H37C H 0.5508 -0.3071 0.9290 0.052 Uiso 1 1 calc R
C38 C 0.4465(4) -0.3129(3) 1.0901(2) 0.0309(9) Uani 1 1 d .
H38A H 0.4588 -0.3826 1.0875 0.046 Uiso 1 1 calc R
H38B H 0.3676 -0.3105 1.1343 0.046 Uiso 1 1 calc R
H38C H 0.5387 -0.2900 1.1034 0.046 Uiso 1 1 calc R
C39 C 0.2023(4) -0.3988(3) 0.9600(2) 0.0223(8) Uani 1 1 d .
H39 H 0.1016 -0.4000 0.9418 0.027 Uiso 1 1 calc R
C40 C 0.3103(4) -0.4181(3) 0.8892(3) 0.0341(9) Uani 1 1 d .
H40A H 0.4093 -0.4300 0.9081 0.051 Uiso 1 1 calc R
H40B H 0.3117 -0.3588 0.8386 0.051 Uiso 1 1 calc R
H40C H 0.2790 -0.4778 0.8755 0.051 Uiso 1 1 calc R
C41 C 0.2075(5) -0.4865(3) 1.0422(2) 0.0359(10) Uani 1 1 d .
H41A H 0.1822 -0.5499 1.0322 0.054 Uiso 1 1 calc R
H41B H 0.1367 -0.4735 1.0863 0.054 Uiso 1 1 calc R
H41C H 0.3069 -0.4923 1.0605 0.054 Uiso 1 1 calc R
C42 C 0.0715(4) -0.2543(3) 1.0585(2) 0.0246(8) Uani 1 1 d .
H42 H 0.0960 -0.3001 1.1148 0.030 Uiso 1 1 calc R
C43 C 0.0664(5) -0.1451(3) 1.0635(3) 0.0434(11) Uani 1 1 d .
H43A H 0.0418 -0.0985 1.0092 0.065 Uiso 1 1 calc R
H43B H 0.1628 -0.1275 1.0758 0.065 Uiso 1 1 calc R
H43C H -0.0086 -0.1398 1.1087 0.065 Uiso 1 1 calc R
C44 C -0.0802(4) -0.2843(3) 1.0437(3) 0.0338(9) Uani 1 1 d .
H44A H -0.1545 -0.2701 1.0858 0.051 Uiso 1 1 calc R
H44B H -0.0802 -0.3569 1.0492 0.051 Uiso 1 1 calc R
H44C H -0.1032 -0.2451 0.9866 0.051 Uiso 1 1 calc R

loop_
_atom_site_aniso_label
_atom_site_aniso_U_11
_atom_site_aniso_U_22
_atom_site_aniso_U_33
_atom_site_aniso_U_23
_atom_site_aniso_U_13
_atom_site_aniso_U_12
Si1 0.0251(5) 0.0171(5) 0.0145(4) -0.0012(4) -0.0012(4) -0.0023(4)
Si2 0.0184(5) 0.0148(5) 0.0140(4) -0.0021(3) -0.0030(3) -0.0022(4)
Br1 0.02413(19) 0.0256(2) 0.02586(19) -0.00938(15) -0.00515(14) 0.00421(15)
Br2 0.02305(19) 0.0256(2) 0.02590(19) -0.00709(15) 0.00073(14) -0.00272(15)
C1 0.0258(18) 0.0139(17) 0.0097(14) -0.0040(12) -0.0033(13) -0.0019(14)
C2 0.0225(17) 0.0135(17) 0.0137(15) -0.0049(13) -0.0046(13) -0.0025(13)
C3 0.0234(17) 0.0144(18) 0.0149(15) -0.0040(13) -0.0038(13) -0.0022(14)
C4 0.0227(18) 0.0171(18) 0.0162(15) -0.0074(13) -0.0049(13) -0.0025(14)
C5 0.0279(19) 0.0160(18) 0.0194(16) -0.0067(14) -0.0053(14) -0.0004(15)
C6 0.0205(17) 0.0172(18) 0.0209(17) -0.0090(14) -0.0072(13) 0.0020(14)
C7 0.0196(17) 0.0204(19) 0.0178(16) -0.0079(14) -0.0027(13) -0.0029(14)
C8 0.0253(18) 0.0157(18) 0.0184(16) -0.0068(14) -0.0044(14) -0.0028(14)
C9 0.0234(17) 0.0125(17) 0.0159(15) -0.0064(13) -0.0048(13) -0.0024(13)
C10 0.0234(17) 0.0169(18) 0.0135(15) -0.0051(13) -0.0044(13) -0.0025(14)
C11 0.0213(17) 0.0120(16) 0.0123(14) -0.0061(12) -0.0033(12) -0.0011(13)
C12 0.0238(17) 0.0131(17) 0.0115(14) -0.0039(12) -0.0011(13) -0.0047(13)
C13 0.0217(17) 0.0149(17) 0.0144(15) -0.0057(13) -0.0038(13) -0.0027(14)
C14 0.0230(18) 0.0151(18) 0.0142(15) -0.0049(13) -0.0028(13) -0.0016(14)
C15 0.0218(17) 0.0174(18) 0.0170(16) -0.0076(14) -0.0019(13) -0.0043(14)
C16 0.0250(18) 0.0175(18) 0.0210(17) -0.0078(14) -0.0032(14) -0.0010(14)
C17 0.0247(18) 0.0208(19) 0.0219(17) -0.0115(15) -0.0034(14) -0.0010(15)
C18 0.0214(18) 0.023(2) 0.0245(18) -0.0096(15) 0.0029(14) -0.0071(15)
C19 0.0225(18) 0.023(2) 0.0168(16) -0.0064(14) -0.0002(13) -0.0059(15)
C20 0.0212(17) 0.0198(19) 0.0160(16) -0.0072(14) 0.0000(13) -0.0054(14)
C21 0.0234(18) 0.0169(18) 0.0138(15) -0.0051(13) -0.0020(13) -0.0033(14)
C22 0.0206(17) 0.0150(17) 0.0138(15) -0.0060(13) -0.0023(13) -0.0042(13)
C23 0.0166(16) 0.0158(18) 0.0172(16) -0.0058(13) -0.0014(13) -0.0024(13)
C24 0.0183(17) 0.0213(19) 0.0213(17) -0.0061(15) -0.0015(13) -0.0013(14)
C25 0.028(2) 0.025(2) 0.0216(18) -0.0028(15) -0.0002(15) -0.0054(16)
C26 0.024(2) 0.037(2) 0.041(2) -0.0070(19) 0.0030(17) -0.0017(18)
C27 0.033(2) 0.049(3) 0.058(3) -0.024(2) -0.002(2) -0.013(2)
C28 0.032(2) 0.0203(19) 0.0173(17) -0.0015(14) -0.0064(15) 0.0008(15)
C29 0.038(2) 0.019(2) 0.030(2) -0.0044(16) -0.0077(17) 0.0012(17)
C30 0.036(2) 0.030(2) 0.0267(19) -0.0052(17) -0.0012(17) 0.0057(18)
C31 0.035(2) 0.021(2) 0.0181(17) -0.0029(14) -0.0089(15) -0.0014(16)
C32 0.038(2) 0.030(2) 0.034(2) -0.0065(18) -0.0061(18) -0.0109(18)
C33 0.038(2) 0.028(2) 0.0277(19) -0.0093(16) -0.0065(17) -0.0015(17)
C34 0.0164(16) 0.0175(18) 0.0153(15) -0.0077(13) -0.0027(12) 0.0003(13)
C35 0.0164(16) 0.0211(19) 0.0188(16) -0.0103(14) -0.0013(13) -0.0017(14)
C36 0.0213(18) 0.0173(18) 0.0243(17) -0.0042(14) -0.0076(14) -0.0004(14)
C37 0.0201(19) 0.045(3) 0.035(2) -0.0069(19) -0.0018(16) -0.0102(18)
C38 0.035(2) 0.028(2) 0.029(2) -0.0041(17) -0.0157(17) -0.0036(17)
C39 0.0261(19) 0.0161(18) 0.0255(18) -0.0053(14) -0.0089(15) -0.0011(15)
C40 0.037(2) 0.031(2) 0.041(2) -0.0202(19) -0.0032(18) 0.0007(18)
C41 0.053(3) 0.017(2) 0.037(2) -0.0017(17) -0.0149(19) -0.0086(18)
C42 0.0266(19) 0.033(2) 0.0141(16) -0.0068(15) -0.0021(14) -0.0029(16)
C43 0.033(2) 0.056(3) 0.056(3) -0.042(2) 0.008(2) -0.008(2)
C44 0.023(2) 0.043(3) 0.039(2) -0.021(2) 0.0050(17) -0.0078(18)

loop_
_atom_type_symbol
_atom_type_description
_atom_type_scat_dispersion_real
_atom_type_scat_dispersion_imag
_atom_type_scat_source
C C .0033 .0016 'International Tables Vol C Tables 4.2.6.8 and 6.1.1.4'
H H .0000 .0000 'International Tables Vol C Tables 4.2.6.8 and 6.1.1.4'
Si Si .0817 .0704 'International Tables Vol C Tables 4.2.6.8 and 6.1.1.4'
Br Br -.2901 2.4595 'International Tables Vol C Tables 4.2.6.8 and 6.1.1.4'

loop_
_geom_angle_atom_site_label_1
_geom_angle_atom_site_label_2
_geom_angle_atom_site_label_3
_geom_angle
C24 Si1 C28 108.08(15)
C24 Si1 C25 106.92(16)
C28 Si1 C25 109.10(16)
C24 Si1 C31 108.59(16)
C28 Si1 C31 110.30(16)
C25 Si1 C31 113.65(16)
C35 Si2 C42 106.29(15)
C35 Si2 C36 106.80(15)
C42 Si2 C36 110.13(16)
C35 Si2 C39 107.99(15)
C42 Si2 C39 109.58(16)
C36 Si2 C39 115.59(16)
C2 C1 C22 120.6(3)
C2 C1 C23 120.2(3)
C22 C1 C23 119.2(3)
C3 C2 C1 121.5(3)
C3 C2 C11 118.6(3)
C1 C2 C11 119.8(3)
C4 C3 C2 122.0(3)
C4 C3 H3 119.0
C2 C3 H3 119.0
C3 C4 C5 121.9(3)
C3 C4 C9 119.1(3)
C5 C4 C9 119.0(3)
C6 C5 C4 121.2(3)
C6 C5 H5 119.4
C4 C5 H5 119.4
C5 C6 C7 120.0(3)
C5 C6 Br1 119.0(2)
C7 C6 Br1 121.0(2)
C8 C7 C6 120.7(3)
C8 C7 Br2 119.5(2)
C6 C7 Br2 119.8(2)
C7 C8 C9 121.0(3)
C7 C8 H8 119.5
C9 C8 H8 119.5
C10 C9 C8 122.2(3)
C10 C9 C4 119.7(3)
C8 C9 C4 118.1(3)
C9 C10 C11 121.9(3)
C9 C10 H10 119.0
C11 C10 H10 119.0
C10 C11 C12 122.0(3)
C10 C11 C2 118.7(3)
C12 C11 C2 119.3(3)
C11 C12 C13 121.0(3)
C11 C12 C34 120.7(3)
C13 C12 C34 118.3(3)
C14 C13 C12 121.8(3)
C14 C13 C22 118.4(3)
C12 C13 C22 119.8(3)
C15 C14 C13 122.1(3)
C15 C14 H14 118.9
C13 C14 H14 118.9
C14 C15 C16 121.6(3)
C14 C15 C20 119.5(3)
C16 C15 C20 118.8(3)
C17 C16 C15 120.9(3)
C17 C16 H16 119.6
C15 C16 H16 119.6
C16 C17 C18 120.1(3)
C16 C17 H17 119.9
C18 C17 H17 119.9
C19 C18 C17 121.1(3)
C19 C18 H18 119.4
C17 C18 H18 119.4
C18 C19 C20 120.5(3)
C18 C19 H19 119.8
C20 C19 H19 119.8
C21 C20 C19 122.4(3)
C21 C20 C15 119.0(3)
C19 C20 C15 118.6(3)
C20 C21 C22 121.9(3)
C20 C21 H21 119.0
C22 C21 H21 119.0
C21 C22 C1 121.6(3)
C21 C22 C13 118.9(3)
C1 C22 C13 119.4(3)
C24 C23 C1 178.7(4)
C23 C24 Si1 177.7(3)
C26 C25 C27 108.6(3)
C26 C25 Si1 114.7(3)
C27 C25 Si1 111.3(3)
C26 C25 H25 107.3
C27 C25 H25 107.3
Si1 C25 H25 107.3
C25 C26 H26A 109.5
C25 C26 H26B 109.5
H26A C26 H26B 109.5
C25 C26 H26C 109.5
H26A C26 H26C 109.5
H26B C26 H26C 109.5
C25 C27 H27A 109.5
C25 C27 H27B 109.5
H27A C27 H27B 109.5
C25 C27 H27C 109.5
H27A C27 H27C 109.5
H27B C27 H27C 109.5
C30 C28 C29 109.8(3)
C30 C28 Si1 115.0(3)
C29 C28 Si1 111.7(2)
C30 C28 H28 106.6
C29 C28 H28 106.6
Si1 C28 H28 106.6
C28 C29 H29A 109.5
C28 C29 H29B 109.5
H29A C29 H29B 109.5
C28 C29 H29C 109.5
H29A C29 H29C 109.5
H29B C29 H29C 109.5
C28 C30 H30A 109.5
C28 C30 H30B 109.5
H30A C30 H30B 109.5
C28 C30 H30C 109.5
H30A C30 H30C 109.5
H30B C30 H30C 109.5
C33 C31 C32 108.8(3)
C33 C31 Si1 115.2(3)
C32 C31 Si1 111.8(2)
C33 C31 H31 106.9
C32 C31 H31 106.9
Si1 C31 H31 106.9
C31 C32 H32A 109.5
C31 C32 H32B 109.5
H32A C32 H32B 109.5
C31 C32 H32C 109.5
H32A C32 H32C 109.5
H32B C32 H32C 109.5
C31 C33 H33A 109.5
C31 C33 H33B 109.5
H33A C33 H33B 109.5
C31 C33 H33C 109.5
H33A C33 H33C 109.5
H33B C33 H33C 109.5
C35 C34 C12 176.8(3)
C34 C35 Si2 174.2(3)
C37 C36 C38 110.2(3)
C37 C36 Si2 114.8(2)
C38 C36 Si2 113.6(2)
C37 C36 H36 105.8
C38 C36 H36 105.8
Si2 C36 H36 105.8
C36 C37 H37A 109.5
C36 C37 H37B 109.5
H37A C37 H37B 109.5
C36 C37 H37C 109.5
H37A C37 H37C 109.5
H37B C37 H37C 109.5
C36 C38 H38A 109.5
C36 C38 H38B 109.5
H38A C38 H38B 109.5
C36 C38 H38C 109.5
H38A C38 H38C 109.5
H38B C38 H38C 109.5
C41 C39 C40 110.6(3)
C41 C39 Si2 112.8(2)
C40 C39 Si2 114.6(3)
C41 C39 H39 106.0
C40 C39 H39 106.0
Si2 C39 H39 106.0
C39 C40 H40A 109.5
C39 C40 H40B 109.5
H40A C40 H40B 109.5
C39 C40 H40C 109.5
H40A C40 H40C 109.5
H40B C40 H40C 109.5
C39 C41 H41A 109.5
C39 C41 H41B 109.5
H41A C41 H41B 109.5
C39 C41 H41C 109.5
H41A C41 H41C 109.5
H41B C41 H41C 109.5
C44 C42 C43 109.9(3)
C44 C42 Si2 112.7(2)
C43 C42 Si2 111.3(3)
C44 C42 H42 107.6
C43 C42 H42 107.6
Si2 C42 H42 107.6
C42 C43 H43A 109.5
C42 C43 H43B 109.5
H43A C43 H43B 109.5
C42 C43 H43C 109.5
H43A C43 H43C 109.5
H43B C43 H43C 109.5
C42 C44 H44A 109.5
C42 C44 H44B 109.5
H44A C44 H44B 109.5
C42 C44 H44C 109.5
H44A C44 H44C 109.5
H44B C44 H44C 109.5

loop_
_geom_bond_atom_site_label_1
_geom_bond_atom_site_label_2
_geom_bond_distance
Si1 C24 1.849(3)
Si1 C28 1.887(4)
Si1 C25 1.890(4)
Si1 C31 1.901(4)
Si2 C35 1.846(3)
Si2 C42 1.882(3)
Si2 C36 1.886(3)
Si2 C39 1.887(4)
Br1 C6 1.888(3)
Br2 C7 1.887(3)
C1 C2 1.418(4)
C1 C22 1.425(4)
C1 C23 1.428(4)
C2 C3 1.411(5)
C2 C11 1.447(4)
C3 C4 1.383(4)
C3 H3 0.9500
C4 C5 1.423(5)
C4 C9 1.442(4)
C5 C6 1.355(5)
C5 H5 0.9500
C6 C7 1.440(5)
C7 C8 1.354(5)
C8 C9 1.434(4)
C8 H8 0.9500
C9 C10 1.379(5)
C10 C11 1.408(4)
C10 H10 0.9500
C11 C12 1.415(4)
C12 C13 1.420(4)
C12 C34 1.427(4)
C13 C14 1.404(5)
C13 C22 1.441(4)
C14 C15 1.381(4)
C14 H14 0.9500
C15 C16 1.428(5)
C15 C20 1.439(4)
C16 C17 1.361(5)
C16 H16 0.9500
C17 C18 1.431(5)
C17 H17 0.9500
C18 C19 1.355(5)
C18 H18 0.9500
C19 C20 1.434(4)
C19 H19 0.9500
C20 C21 1.383(5)
C21 C22 1.409(4)
C21 H21 0.9500
C23 C24 1.209(4)
C25 C26 1.537(5)
C25 C27 1.537(5)
C25 H25 1.0000
C26 H26A 0.9800
C26 H26B 0.9800
C26 H26C 0.9800
C27 H27A 0.9800
C27 H27B 0.9800
C27 H27C 0.9800
C28 C30 1.531(5)
C28 C29 1.537(5)
C28 H28 1.0000
C29 H29A 0.9800
C29 H29B 0.9800
C29 H29C 0.9800
C30 H30A 0.9800
C30 H30B 0.9800
C30 H30C 0.9800
C31 C33 1.523(5)
C31 C32 1.538(5)
C31 H31 1.0000
C32 H32A 0.9800
C32 H32B 0.9800
C32 H32C 0.9800
C33 H33A 0.9800
C33 H33B 0.9800
C33 H33C 0.9800
C34 C35 1.214(4)
C36 C37 1.532(5)
C36 C38 1.537(5)
C36 H36 1.0000
C37 H37A 0.9800
C37 H37B 0.9800
C37 H37C 0.9800
C38 H38A 0.9800
C38 H38B 0.9800
C38 H38C 0.9800
C39 C41 1.530(5)
C39 C40 1.534(5)
C39 H39 1.0000
C40 H40A 0.9800
C40 H40B 0.9800
C40 H40C 0.9800
C41 H41A 0.9800
C41 H41B 0.9800
C41 H41C 0.9800
C42 C44 1.526(5)
C42 C43 1.536(6)
C42 H42 1.0000
C43 H43A 0.9800
C43 H43B 0.9800
C43 H43C 0.9800
C44 H44A 0.9800
C44 H44B 0.9800
C44 H44C 0.9800

loop_
_geom_torsion_atom_site_label_1
_geom_torsion_atom_site_label_2
_geom_torsion_atom_site_label_3
_geom_torsion_atom_site_label_4
_geom_torsion
C22 C1 C2 C3 177.9(3)
C23 C1 C2 C3 -2.8(5)
C22 C1 C2 C11 -1.7(5)
C23 C1 C2 C11 177.6(3)
C1 C2 C3 C4 -179.0(3)
C11 C2 C3 C4 0.6(5)
C2 C3 C4 C5 179.1(3)
C2 C3 C4 C9 -0.6(5)
C3 C4 C5 C6 -178.2(3)
C9 C4 C5 C6 1.5(5)
C4 C5 C6 C7 -0.8(5)
C4 C5 C6 Br1 179.6(2)
C5 C6 C7 C8 -0.2(5)
Br1 C6 C7 C8 179.4(3)
C5 C6 C7 Br2 179.8(3)
Br1 C6 C7 Br2 -0.6(4)
C6 C7 C8 C9 0.5(5)
Br2 C7 C8 C9 -179.5(2)
C7 C8 C9 C10 178.7(3)
C7 C8 C9 C4 0.2(5)
C3 C4 C9 C10 0.1(5)
C5 C4 C9 C10 -179.7(3)
C3 C4 C9 C8 178.6(3)
C5 C4 C9 C8 -1.2(5)
C8 C9 C10 C11 -178.0(3)
C4 C9 C10 C11 0.4(5)
C9 C10 C11 C12 178.7(3)
C9 C10 C11 C2 -0.4(5)
C3 C2 C11 C10 -0.1(4)
C1 C2 C11 C10 179.5(3)
C3 C2 C11 C12 -179.3(3)
C1 C2 C11 C12 0.4(5)
C10 C11 C12 C13 -178.7(3)
C2 C11 C12 C13 0.4(5)
C10 C11 C12 C34 0.5(5)
C2 C11 C12 C34 179.6(3)
C11 C12 C13 C14 179.3(3)
C34 C12 C13 C14 0.1(5)
C11 C12 C13 C22 0.1(5)
C34 C12 C13 C22 -179.1(3)
C12 C13 C14 C15 -179.1(3)
C22 C13 C14 C15 0.0(5)
C13 C14 C15 C16 -179.7(3)
C13 C14 C15 C20 0.4(5)
C14 C15 C16 C17 179.5(3)
C20 C15 C16 C17 -0.6(5)
C15 C16 C17 C18 0.7(5)
C16 C17 C18 C19 -0.2(5)
C17 C18 C19 C20 -0.5(5)
C18 C19 C20 C21 -179.3(3)
C18 C19 C20 C15 0.5(5)
C14 C15 C20 C21 -0.3(5)
C16 C15 C20 C21 179.8(3)
C14 C15 C20 C19 179.9(3)
C16 C15 C20 C19 0.0(5)
C19 C20 C21 C22 179.6(3)
C15 C20 C21 C22 -0.2(5)
C20 C21 C22 C1 -179.2(3)
C20 C21 C22 C13 0.6(5)
C2 C1 C22 C21 -177.8(3)
C23 C1 C22 C21 2.8(5)
C2 C1 C22 C13 2.3(5)
C23 C1 C22 C13 -177.1(3)
C14 C13 C22 C21 -0.5(5)
C12 C13 C22 C21 178.7(3)
C14 C13 C22 C1 179.3(3)
C12 C13 C22 C1 -1.5(5)
C2 C1 C23 C24 -149(16)
C22 C1 C23 C24 31(17)
C1 C23 C24 Si1 16(23)
C28 Si1 C24 C23 176(100)
C25 Si1 C24 C23 -66(8)
C31 Si1 C24 C23 57(8)
C24 Si1 C25 C26 49.4(3)
C28 Si1 C25 C26 166.0(3)
C31 Si1 C25 C26 -70.5(3)
C24 Si1 C25 C27 -74.4(3)
C28 Si1 C25 C27 42.2(3)
C31 Si1 C25 C27 165.8(3)
C24 Si1 C28 C30 -62.0(3)
C25 Si1 C28 C30 -177.9(2)
C31 Si1 C28 C30 56.6(3)
C24 Si1 C28 C29 172.0(3)
C25 Si1 C28 C29 56.1(3)
C31 Si1 C28 C29 -69.4(3)
C24 Si1 C31 C33 -85.4(3)
C28 Si1 C31 C33 156.4(3)
C25 Si1 C31 C33 33.5(3)
C24 Si1 C31 C32 39.5(3)
C28 Si1 C31 C32 -78.7(3)
C25 Si1 C31 C32 158.4(3)
C11 C12 C34 C35 -149(6)
C13 C12 C34 C35 30(6)
C12 C34 C35 Si2 63(8)
C42 Si2 C35 C34 66(3)
C36 Si2 C35 C34 -52(3)
C39 Si2 C35 C34 -177(3)
C35 Si2 C36 C37 -56.8(3)
C42 Si2 C36 C37 -171.8(3)
C39 Si2 C36 C37 63.4(3)
C35 Si2 C36 C38 175.1(3)
C42 Si2 C36 C38 60.1(3)
C39 Si2 C36 C38 -64.7(3)
C35 Si2 C39 C41 -172.2(3)
C42 Si2 C39 C41 -56.8(3)
C36 Si2 C39 C41 68.3(3)
C35 Si2 C39 C40 60.1(3)
C42 Si2 C39 C40 175.4(3)
C36 Si2 C39 C40 -59.4(3)
C35 Si2 C42 C44 69.5(3)
C36 Si2 C42 C44 -175.1(3)
C39 Si2 C42 C44 -46.9(3)
C35 Si2 C42 C43 -54.4(3)
C36 Si2 C42 C43 60.9(3)
C39 Si2 C42 C43 -170.9(3)

loop_
_cod_related_entry_id
_cod_related_entry_database
_cod_related_entry_code
1 ChemSpider 21157056
